data_7159960
loop_
_publ_author_name
'Chen, Jia-Zhen'
'Wang, Zhong-Xia'

_publ_section_title
;
 Ruthenium-catalyzed C-H functionalization of indoles and indolines with
 7-azabenzonorbornadienes: access to aminodihydronaphthyl indoles and
 indolines.
;
_journal_issue 25
_journal_name_full 'Organic &amp; biomolecular chemistry'
_journal_page_first 5159
_journal_page_last 5169
_journal_paper_doi 10.1039/d4ob00678j
_journal_volume 22
_journal_year 2024
_chemical_formula_moiety 'C26 H29 N3 O3'
_chemical_formula_sum 'C26 H29 N3 O3'
_chemical_formula_weight 431.52
_space_group_crystal_system trigonal
_space_group_IT_number 148
_space_group_name_Hall '-R 3'
_space_group_name_H-M_alt 'R -3 :H'
_atom_sites_solution_hydrogens geom
_atom_sites_solution_primary direct
_audit_creation_date 2023-12-19
_audit_creation_method
;
Olex2 1.3
(compiled 2020.11.12 svn.r5f609507 for OlexSys, GUI svn.r6408)
;
_audit_update_record
;
2024-04-26 deposited with the CCDC.	2024-06-04 downloaded from the CCDC.
;
_cell_angle_alpha 90
_cell_angle_beta 90
_cell_angle_gamma 120
_cell_formula_units_Z 18
_cell_length_a 24.63533(17)
_cell_length_b 24.63533(17)
_cell_length_c 20.65170(17)
_cell_measurement_reflns_used 24547
_cell_measurement_temperature 293(2)
_cell_measurement_theta_max 72.6770
_cell_measurement_theta_min 4.6440
_cell_volume 10854.33(14)
_computing_cell_refinement 'CrysAlisPro 1.171.43.93a (Rigaku OD, 2023)'
_computing_data_collection 'CrysAlisPro 1.171.43.93a (Rigaku OD, 2023)'
_computing_data_reduction 'CrysAlisPro 1.171.43.93a (Rigaku OD, 2023)'
_computing_molecular_graphics 'Olex2 1.3 (Dolomanov et al., 2009)'
_computing_publication_material 'Olex2 1.3 (Dolomanov et al., 2009)'
_computing_structure_refinement 'SHELXL 2013/4 (Sheldrick, 2015)'
_computing_structure_solution 'ShelXT (Sheldrick, 2015)'
_diffrn_ambient_temperature 293(2)
_diffrn_detector 'CCD plate'
_diffrn_detector_area_resol_mean 5.2169
_diffrn_detector_type AtlasS2
_diffrn_measured_fraction_theta_full 1.000
_diffrn_measured_fraction_theta_max 0.993
_diffrn_measurement_details
;
List of Runs (angles in degrees, time in seconds):

  # Type    Start    End  Width  t~exp~   \w     \q     \k     \f   Frames
#--------------------------------------------------------------------------
  1  \w   -116.00 -17.00   1.00    2.00    --  -41.51 -38.00-180.00   99
  2  \w    -82.00  39.00   1.00    2.00    --  -41.51  19.00  90.00  121
  3  \w      6.00  81.00   1.00    2.00    --   41.51 -99.00 120.00   75
  4  \w     58.00 129.00   1.00    2.00    --   41.51-178.00 150.00   71
  5  \w     61.00 130.00   1.00    2.00    --   41.51 178.00 -90.00   69
  6  \w     35.00 113.00   1.00    4.00    --  105.74-125.00   0.00   78
  7  \w     23.00 107.00   1.00    4.00    --  105.74 -94.00 -90.00   84
  8  \w    103.00 178.00   1.00    4.00    --  105.74  77.00  60.00   75
  9  \w    103.00 178.00   1.00    4.00    --  105.74  77.00  30.00   75
 10  \w     77.00 178.00   1.00    4.00    --  105.74  61.00 -90.00  101
 11  \w     97.00 177.00   1.00    4.00    --  105.74 125.00 -30.00   80
 12  \w     23.00 107.00   1.00    4.00    --  105.74 -94.00 120.00   84
 13  \w     53.00 178.00   1.00    4.00    --  105.74  15.00 150.00  125
 14  \w   -114.00 -13.00   1.00    2.00    --  -41.51 -57.00 -90.00  101
 15  \w   -114.00 -13.00   1.00    2.00    --  -41.51 -57.00   0.00  101
 16  \w   -114.00 -13.00   1.00    2.00    --  -41.51 -57.00  90.00  101
 17  \w     77.00 144.00   1.00    4.00    --  105.74  61.00-150.00   67
 18  \w     77.00 178.00   1.00    4.00    --  105.74  30.00   0.00  101
 19  \w    103.00 178.00   1.00    4.00    --  105.74  77.00-180.00   75
;
_diffrn_measurement_device 'four-circle diffractometer'
_diffrn_measurement_device_type 'SuperNova, Dual, Cu at home/near, AtlasS2'
_diffrn_measurement_method '\w scans'
_diffrn_orient_matrix_type 'CrysAlisPro convention (1999,Acta A55,543-557)'
_diffrn_orient_matrix_UB_11 -0.0147237000
_diffrn_orient_matrix_UB_12 -0.0421697000
_diffrn_orient_matrix_UB_13 -0.0600827000
_diffrn_orient_matrix_UB_21 0.0139380000
_diffrn_orient_matrix_UB_22 -0.0448950000
_diffrn_orient_matrix_UB_23 0.0391049000
_diffrn_orient_matrix_UB_31 -0.0693028000
_diffrn_orient_matrix_UB_32 -0.0376964000
_diffrn_orient_matrix_UB_33 0.0206300000
_diffrn_radiation_monochromator mirror
_diffrn_radiation_probe x-ray
_diffrn_radiation_type 'Cu K\a'
_diffrn_radiation_wavelength 1.54184
_diffrn_reflns_av_R_equivalents 0.0262
_diffrn_reflns_av_unetI/netI 0.0118
_diffrn_reflns_Laue_measured_fraction_full 1.000
_diffrn_reflns_Laue_measured_fraction_max 0.993
_diffrn_reflns_limit_h_max 29
_diffrn_reflns_limit_h_min -30
_diffrn_reflns_limit_k_max 30
_diffrn_reflns_limit_k_min -30
_diffrn_reflns_limit_l_max 25
_diffrn_reflns_limit_l_min -25
_diffrn_reflns_number 36158
_diffrn_reflns_point_group_measured_fraction_full 1.000
_diffrn_reflns_point_group_measured_fraction_max 0.993
_diffrn_reflns_theta_full 67.684
_diffrn_reflns_theta_max 72.777
_diffrn_reflns_theta_min 3.588
_diffrn_source 'micro-focus sealed X-ray tube'
_diffrn_source_type 'SuperNova (Cu) X-ray Source'
_exptl_absorpt_coefficient_mu 0.628
_exptl_absorpt_correction_T_max 1.00000
_exptl_absorpt_correction_T_min 0.81456
_exptl_absorpt_correction_type multi-scan
_exptl_absorpt_process_details
;
CrysAlisPro 1.171.43.93a (Rigaku Oxford Diffraction, 2023)
Empirical absorption correction using spherical harmonics,
implemented in SCALE3 ABSPACK scaling algorithm.
;
_exptl_crystal_density_diffrn 1.188
_exptl_crystal_description block
_exptl_crystal_F_000 4140
_exptl_crystal_size_max 0.23
_exptl_crystal_size_mid 0.18
_exptl_crystal_size_min 0.15
_refine_diff_density_max 0.167
_refine_diff_density_min -0.144
_refine_diff_density_rms 0.028
_refine_ls_extinction_coef 0.00097(4)
_refine_ls_extinction_expression Fc^*^=kFc[1+0.001xFc^2^\l^3^/sin(2\q)]^-1/4^
_refine_ls_extinction_method SHELXL
_refine_ls_goodness_of_fit_ref 1.026
_refine_ls_hydrogen_treatment constr
_refine_ls_matrix_type full
_refine_ls_number_parameters 295
_refine_ls_number_reflns 4802
_refine_ls_number_restraints 0
_refine_ls_restrained_S_all 1.026
_refine_ls_R_factor_all 0.0414
_refine_ls_R_factor_gt 0.0394
_refine_ls_shift/su_max 0.001
_refine_ls_shift/su_mean 0.000
_refine_ls_structure_factor_coef Fsqd
_refine_ls_weighting_details 'w=1/[\s^2^(Fo^2^)+(0.0556P)^2^+5.8661P] where P=(Fo^2^+2Fc^2^)/3'
_refine_ls_weighting_scheme calc
_refine_ls_wR_factor_gt 0.1081
_refine_ls_wR_factor_ref 0.1102
_reflns_Friedel_coverage 0.000
_reflns_number_gt 4487
_reflns_number_total 4802
_reflns_threshold_expression 'I > 2\s(I)'
_cod_data_source_file d4ob00678j2.cif
_cod_data_source_block cjz-20231124_auto
_cod_depositor_comments 'Adding full bibliography for 7159960--7159961.cif.'
_cod_original_cell_volume 10854.33(18)
_cod_original_sg_symbol_H-M 'R -3'
_cod_database_code 7159960
_shelxl_version_number 2013-4
_chemical_oxdiff_formula C20H20N2O2
_shelx_space_group_comment
;
The symmetry employed for this shelxl refinement is uniquely defined
by the following loop, which should always be used as a source of
symmetry information in preference to the above space-group names.
They are only intended as comments.
;
_shelx_estimated_absorpt_t_max 0.912
_shelx_estimated_absorpt_t_min 0.869
_reflns_odcompleteness_completeness 99.98
_reflns_odcompleteness_iscentric 1
_reflns_odcompleteness_theta 66.97
_olex2_refinement_description
;
1.a Ternary CH refined with riding coordinates:
 C10(H10), C9(H9)
1.b Aromatic/amide H refined with riding coordinates:
 N3(H3), C18(H18), C7(H7), C13(H13), C14(H14), C15(H15), C3(H3A), C16(H16),
 C17(H17), C6(H6), C2(H2), C1(H1)
1.c Idealised Me refined as rotating group:
 C26(H26A,H26B,H26C), C24(H24A,H24B,H24C), C20(H20A,H20B,H20C), C25(H25A,H25B,
 H25C), C21(H21A,H21B,H21C)
;
_olex2_submission_special_instructions 'No special instructions were received'
_oxdiff_exptl_absorpt_empirical_details
;
Empirical correction (ABSPACK) includes:
- Absorption correction using spherical harmonics
- Frame scaling
;
_oxdiff_exptl_absorpt_empirical_full_max 1.264
_oxdiff_exptl_absorpt_empirical_full_min 0.820

loop_
_space_group_symop_operation_xyz
'x, y, z'
'-y, x-y, z'
'-x+y, -x, z'
'x+2/3, y+1/3, z+1/3'
'-y+2/3, x-y+1/3, z+1/3'
'-x+y+2/3, -x+1/3, z+1/3'
'x+1/3, y+2/3, z+2/3'
'-y+1/3, x-y+2/3, z+2/3'
'-x+y+1/3, -x+2/3, z+2/3'
'-x, -y, -z'
'y, -x+y, -z'
'x-y, x, -z'
'-x+2/3, -y+1/3, -z+1/3'
'y+2/3, -x+y+1/3, -z+1/3'
'x-y+2/3, x+1/3, -z+1/3'
'-x+1/3, -y+2/3, -z+2/3'
'y+1/3, -x+y+2/3, -z+2/3'
'x-y+1/3, x+2/3, -z+2/3'

loop_
_atom_site_label
_atom_site_type_symbol
_atom_site_fract_x
_atom_site_fract_y
_atom_site_fract_z
_atom_site_U_iso_or_equiv
_atom_site_adp_type
_atom_site_occupancy
_atom_site_site_symmetry_order
_atom_site_calc_flag
_atom_site_refinement_flags_posn
_atom_site_refinement_flags_adp
_atom_site_refinement_flags_occupancy
_atom_site_disorder_assembly
_atom_site_disorder_group
O2 O 0.77728(4) 0.59114(4) 0.63748(4) 0.0538(2) Uani 1 1 d . . . . .
O3 O 0.70548(4) 0.52667(4) 0.71165(5) 0.0555(2) Uani 1 1 d . . . . .
O1 O 0.75630(5) 0.70613(5) 0.45306(5) 0.0679(3) Uani 1 1 d . . . . .
N3 N 0.70162(4) 0.60896(4) 0.67787(5) 0.0433(2) Uani 1 1 d . . . . .
H3 H 0.6720 0.5967 0.7060 0.052 Uiso 1 1 calc R U . . .
N1 N 0.73153(5) 0.61024(4) 0.49397(5) 0.0465(2) Uani 1 1 d . . . . .
N2 N 0.83413(5) 0.68344(5) 0.46482(5) 0.0576(3) Uani 1 1 d . . . . .
C22 C 0.73245(5) 0.57704(5) 0.67196(5) 0.0422(2) Uani 1 1 d . . . . .
C10 C 0.71681(5) 0.66345(5) 0.63829(5) 0.0414(2) Uani 1 1 d . . . . .
H10 H 0.7614 0.6840 0.6270 0.050 Uiso 1 1 calc R U . . .
C11 C 0.70558(6) 0.70886(5) 0.67775(6) 0.0471(3) Uani 1 1 d . . . . .
C19 C 0.77473(6) 0.67048(6) 0.46944(5) 0.0482(3) Uani 1 1 d . . . . .
C9 C 0.67799(6) 0.64609(6) 0.57466(6) 0.0466(3) Uani 1 1 d . . . . .
H9 H 0.6958 0.6839 0.5477 0.056 Uiso 1 1 calc R U . . .
C8 C 0.68206(6) 0.59653(6) 0.53666(6) 0.0465(3) Uani 1 1 d . . . . .
C23 C 0.72661(6) 0.48102(5) 0.71263(6) 0.0489(3) Uani 1 1 d . . . . .
C12 C 0.64596(7) 0.70310(6) 0.67683(6) 0.0553(3) Uani 1 1 d . . . . .
C18 C 0.75196(7) 0.75314(6) 0.71723(6) 0.0592(3) Uani 1 1 d . . . . .
H18 H 0.7910 0.7559 0.7190 0.071 Uiso 1 1 calc R U . . .
C4 C 0.72212(6) 0.55403(6) 0.46743(6) 0.0539(3) Uani 1 1 d . . . . .
C7 C 0.64426(6) 0.53351(6) 0.53932(7) 0.0569(3) Uani 1 1 d . . . . .
H7 H 0.6089 0.5122 0.5652 0.068 Uiso 1 1 calc R U . . .
C5 C 0.66787(7) 0.50539(6) 0.49568(7) 0.0596(3) Uani 1 1 d . . . . .
C13 C 0.59739(7) 0.65565(7) 0.63603(7) 0.0642(4) Uani 1 1 d . . . . .
H13 H 0.5558 0.6445 0.6431 0.077 Uiso 1 1 calc R U . . .
C14 C 0.61102(6) 0.62800(7) 0.58894(7) 0.0607(3) Uani 1 1 d . . . . .
H14 H 0.5788 0.5970 0.5643 0.073 Uiso 1 1 calc R U . . .
C15 C 0.63530(9) 0.74343(8) 0.71537(8) 0.0728(5) Uani 1 1 d . . . . .
H15 H 0.5959 0.7398 0.7157 0.087 Uiso 1 1 calc R U . . .
C26 C 0.79242(6) 0.51039(7) 0.73912(8) 0.0646(4) Uani 1 1 d . . . . .
H26A H 0.8208 0.5427 0.7102 0.097 Uiso 1 1 calc R U . . .
H26B H 0.8043 0.4789 0.7432 0.097 Uiso 1 1 calc R U . . .
H26C H 0.7940 0.5283 0.7809 0.097 Uiso 1 1 calc R U . . .
C24 C 0.68105(7) 0.43295(7) 0.76040(9) 0.0684(4) Uani 1 1 d . . . . .
H24A H 0.6833 0.4531 0.8009 0.103 Uiso 1 1 calc R U . . .
H24B H 0.6919 0.4009 0.7671 0.103 Uiso 1 1 calc R U . . .
H24C H 0.6392 0.4144 0.7435 0.103 Uiso 1 1 calc R U . . .
C3 C 0.75502(9) 0.54343(8) 0.41917(8) 0.0724(4) Uani 1 1 d . . . . .
H3A H 0.7904 0.5763 0.4002 0.087 Uiso 1 1 calc R U . . .
C20 C 0.86164(7) 0.65359(8) 0.50317(8) 0.0687(4) Uani 1 1 d . . . . .
H20A H 0.8970 0.6850 0.5268 0.103 Uiso 1 1 calc R U . . .
H20B H 0.8750 0.6315 0.4750 0.103 Uiso 1 1 calc R U . . .
H20C H 0.8310 0.6246 0.5330 0.103 Uiso 1 1 calc R U . . .
C25 C 0.72055(10) 0.45291(8) 0.64625(8) 0.0795(5) Uani 1 1 d . . . . .
H25A H 0.6788 0.4378 0.6302 0.119 Uiso 1 1 calc R U . . .
H25B H 0.7288 0.4188 0.6490 0.119 Uiso 1 1 calc R U . . .
H25C H 0.7502 0.4843 0.6174 0.119 Uiso 1 1 calc R U . . .
C16 C 0.68239(11) 0.78831(9) 0.75284(8) 0.0842(5) Uani 1 1 d . . . . .
H16 H 0.6749 0.8155 0.7775 0.101 Uiso 1 1 calc R U . . .
C17 C 0.74050(10) 0.79341(8) 0.75423(8) 0.0780(5) Uani 1 1 d . . . . .
H17 H 0.7721 0.8238 0.7799 0.094 Uiso 1 1 calc R U . . .
C6 C 0.64696(9) 0.44368(7) 0.47582(10) 0.0839(5) Uani 1 1 d . . . . .
H6 H 0.6114 0.4104 0.4942 0.101 Uiso 1 1 calc R U . . .
C21 C 0.87799(9) 0.73881(8) 0.42813(9) 0.0855(5) Uani 1 1 d . . . . .
H21A H 0.8556 0.7563 0.4069 0.128 Uiso 1 1 calc R U . . .
H21B H 0.8988 0.7272 0.3963 0.128 Uiso 1 1 calc R U . . .
H21C H 0.9085 0.7693 0.4570 0.128 Uiso 1 1 calc R U . . .
C2 C 0.73307(11) 0.48214(10) 0.40058(11) 0.0952(6) Uani 1 1 d . . . . .
H2 H 0.7543 0.4735 0.3686 0.114 Uiso 1 1 calc R U . . .
C1 C 0.68013(12) 0.43339(9) 0.42859(12) 0.1003(7) Uani 1 1 d . . . . .
H1 H 0.6666 0.3926 0.4151 0.120 Uiso 1 1 calc R U . . .

loop_
_atom_site_aniso_label
_atom_site_aniso_U_11
_atom_site_aniso_U_22
_atom_site_aniso_U_33
_atom_site_aniso_U_23
_atom_site_aniso_U_13
_atom_site_aniso_U_12
O2 0.0546(5) 0.0553(5) 0.0611(5) 0.0174(4) 0.0191(4) 0.0348(4)
O3 0.0592(5) 0.0477(5) 0.0715(6) 0.0240(4) 0.0241(4) 0.0356(4)
O1 0.0887(7) 0.0686(6) 0.0618(6) 0.0233(5) 0.0101(5) 0.0509(6)
N3 0.0478(5) 0.0422(5) 0.0466(5) 0.0121(4) 0.0122(4) 0.0275(4)
N1 0.0549(6) 0.0441(5) 0.0437(5) 0.0003(4) 0.0006(4) 0.0272(4)
N2 0.0589(6) 0.0565(6) 0.0568(6) 0.0084(5) 0.0138(5) 0.0286(5)
C22 0.0447(6) 0.0394(5) 0.0454(6) 0.0079(4) 0.0053(4) 0.0232(5)
C10 0.0455(6) 0.0378(5) 0.0442(6) 0.0087(4) 0.0083(4) 0.0233(5)
C11 0.0609(7) 0.0427(6) 0.0451(6) 0.0127(5) 0.0146(5) 0.0315(5)
C19 0.0634(7) 0.0489(6) 0.0362(5) 0.0041(5) 0.0028(5) 0.0309(6)
C9 0.0525(6) 0.0476(6) 0.0473(6) 0.0080(5) 0.0043(5) 0.0306(5)
C8 0.0498(6) 0.0478(6) 0.0450(6) 0.0033(5) -0.0029(5) 0.0267(5)
C23 0.0510(6) 0.0400(6) 0.0629(7) 0.0099(5) 0.0059(5) 0.0280(5)
C12 0.0696(8) 0.0578(7) 0.0542(7) 0.0190(6) 0.0217(6) 0.0437(7)
C18 0.0778(9) 0.0510(7) 0.0516(7) 0.0043(5) 0.0093(6) 0.0342(7)
C4 0.0662(8) 0.0507(7) 0.0520(7) -0.0080(5) -0.0103(6) 0.0346(6)
C7 0.0525(7) 0.0487(7) 0.0646(8) 0.0031(6) -0.0033(6) 0.0216(6)
C5 0.0639(8) 0.0473(7) 0.0671(8) -0.0062(6) -0.0151(6) 0.0275(6)
C13 0.0562(8) 0.0756(9) 0.0757(9) 0.0167(7) 0.0140(7) 0.0441(7)
C14 0.0540(7) 0.0692(8) 0.0678(8) 0.0039(7) -0.0031(6) 0.0374(7)
C15 0.1012(12) 0.0820(10) 0.0661(9) 0.0216(8) 0.0331(8) 0.0689(10)
C26 0.0540(7) 0.0648(8) 0.0746(9) 0.0198(7) 0.0042(6) 0.0295(7)
C24 0.0585(8) 0.0489(7) 0.1002(11) 0.0292(7) 0.0165(7) 0.0286(6)
C3 0.0878(11) 0.0736(9) 0.0663(9) -0.0170(7) -0.0023(8) 0.0482(9)
C20 0.0600(8) 0.0875(10) 0.0668(9) 0.0017(8) 0.0031(7) 0.0429(8)
C25 0.1099(13) 0.0607(9) 0.0783(10) -0.0085(8) -0.0088(9) 0.0505(9)
C16 0.1368(17) 0.0784(11) 0.0649(9) 0.0058(8) 0.0296(10) 0.0744(12)
C17 0.1145(14) 0.0631(9) 0.0616(9) -0.0049(7) 0.0102(9) 0.0482(9)
C6 0.0868(12) 0.0497(8) 0.1093(14) -0.0157(8) -0.0212(10) 0.0297(8)
C21 0.0876(11) 0.0642(9) 0.0914(12) 0.0147(8) 0.0430(10) 0.0280(8)
C2 0.1155(16) 0.0882(13) 0.0997(14) -0.0389(11) -0.0117(12) 0.0642(13)
C1 0.1212(17) 0.0654(11) 0.1231(17) -0.0383(11) -0.0279(14) 0.0533(12)

loop_
_atom_type_symbol
_atom_type_description
_atom_type_scat_dispersion_real
_atom_type_scat_dispersion_imag
_atom_type_scat_source
C C 0.0181 0.0091 'International Tables Vol C Tables 4.2.6.8 and 6.1.1.4'
H H 0.0000 0.0000 'International Tables Vol C Tables 4.2.6.8 and 6.1.1.4'
N N 0.0311 0.0180 'International Tables Vol C Tables 4.2.6.8 and 6.1.1.4'
O O 0.0492 0.0322 'International Tables Vol C Tables 4.2.6.8 and 6.1.1.4'

loop_
_geom_angle_atom_site_label_1
_geom_angle_atom_site_label_2
_geom_angle_atom_site_label_3
_geom_angle
_geom_angle_site_symmetry_1
_geom_angle_site_symmetry_3
_geom_angle_publ_flag
C22 O3 C23 121.04(9) . . ?
C22 N3 H3 119.0 . . ?
C22 N3 C10 121.99(9) . . ?
C10 N3 H3 119.0 . . ?
C8 N1 C19 125.71(10) . . ?
C4 N1 C19 124.26(10) . . ?
C4 N1 C8 108.34(10) . . ?
C19 N2 C20 124.79(11) . . ?
C19 N2 C21 118.11(13) . . ?
C20 N2 C21 116.10(13) . . ?
O2 C22 O3 125.41(10) . . ?
O2 C22 N3 125.96(10) . . ?
N3 C22 O3 108.63(9) . . ?
N3 C10 H10 108.5 . . ?
N3 C10 C11 108.76(8) . . ?
N3 C10 C9 112.52(9) . . ?
C11 C10 H10 108.5 . . ?
C11 C10 C9 110.05(9) . . ?
C9 C10 H10 108.5 . . ?
C12 C11 C10 119.06(11) . . ?
C18 C11 C10 120.98(11) . . ?
C18 C11 C12 119.85(12) . . ?
O1 C19 N1 119.82(12) . . ?
O1 C19 N2 124.41(12) . . ?
N2 C19 N1 115.75(10) . . ?
C10 C9 H9 107.3 . . ?
C8 C9 C10 112.63(9) . . ?
C8 C9 H9 107.3 . . ?
C8 C9 C14 111.80(11) . . ?
C14 C9 C10 110.36(10) . . ?
C14 C9 H9 107.3 . . ?
N1 C8 C9 122.56(10) . . ?
C7 C8 N1 108.56(11) . . ?
C7 C8 C9 128.74(12) . . ?
O3 C23 C26 110.34(11) . . ?
O3 C23 C24 101.60(10) . . ?
O3 C23 C25 110.50(11) . . ?
C26 C23 C24 109.65(11) . . ?
C25 C23 C26 112.66(13) . . ?
C25 C23 C24 111.55(12) . . ?
C11 C12 C13 119.25(11) . . ?
C15 C12 C11 118.68(15) . . ?
C15 C12 C13 122.07(14) . . ?
C11 C18 H18 119.8 . . ?
C11 C18 C17 120.33(15) . . ?
C17 C18 H18 119.8 . . ?
N1 C4 C5 107.41(12) . . ?
C3 C4 N1 130.14(14) . . ?
C3 C4 C5 122.34(13) . . ?
C8 C7 H7 125.7 . . ?
C8 C7 C5 108.52(12) . . ?
C5 C7 H7 125.7 . . ?
C4 C5 C7 107.11(11) . . ?
C4 C5 C6 118.85(15) . . ?
C6 C5 C7 133.98(16) . . ?
C12 C13 H13 119.3 . . ?
C14 C13 C12 121.45(13) . . ?
C14 C13 H13 119.3 . . ?
C9 C14 H14 119.6 . . ?
C13 C14 C9 120.90(14) . . ?
C13 C14 H14 119.6 . . ?
C12 C15 H15 119.7 . . ?
C16 C15 C12 120.70(16) . . ?
C16 C15 H15 119.7 . . ?
C23 C26 H26A 109.5 . . ?
C23 C26 H26B 109.5 . . ?
C23 C26 H26C 109.5 . . ?
H26A C26 H26B 109.5 . . ?
H26A C26 H26C 109.5 . . ?
H26B C26 H26C 109.5 . . ?
C23 C24 H24A 109.5 . . ?
C23 C24 H24B 109.5 . . ?
C23 C24 H24C 109.5 . . ?
H24A C24 H24B 109.5 . . ?
H24A C24 H24C 109.5 . . ?
H24B C24 H24C 109.5 . . ?
C4 C3 H3A 121.3 . . ?
C2 C3 C4 117.33(18) . . ?
C2 C3 H3A 121.3 . . ?
N2 C20 H20A 109.5 . . ?
N2 C20 H20B 109.5 . . ?
N2 C20 H20C 109.5 . . ?
H20A C20 H20B 109.5 . . ?
H20A C20 H20C 109.5 . . ?
H20B C20 H20C 109.5 . . ?
C23 C25 H25A 109.5 . . ?
C23 C25 H25B 109.5 . . ?
C23 C25 H25C 109.5 . . ?
H25A C25 H25B 109.5 . . ?
H25A C25 H25C 109.5 . . ?
H25B C25 H25C 109.5 . . ?
C15 C16 H16 119.7 . . ?
C15 C16 C17 120.53(14) . . ?
C17 C16 H16 119.7 . . ?
C18 C17 H17 120.1 . . ?
C16 C17 C18 119.87(17) . . ?
C16 C17 H17 120.1 . . ?
C5 C6 H6 120.7 . . ?
C1 C6 C5 118.55(18) . . ?
C1 C6 H6 120.7 . . ?
N2 C21 H21A 109.5 . . ?
N2 C21 H21B 109.5 . . ?
N2 C21 H21C 109.5 . . ?
H21A C21 H21B 109.5 . . ?
H21A C21 H21C 109.5 . . ?
H21B C21 H21C 109.5 . . ?
C3 C2 H2 119.4 . . ?
C3 C2 C1 121.16(18) . . ?
C1 C2 H2 119.4 . . ?
C6 C1 C2 121.74(16) . . ?
C6 C1 H1 119.1 . . ?
C2 C1 H1 119.1 . . ?

loop_
_geom_bond_atom_site_label_1
_geom_bond_atom_site_label_2
_geom_bond_distance
_geom_bond_site_symmetry_2
_geom_bond_publ_flag
O2 C22 1.2098(13) . ?
O3 C22 1.3524(13) . ?
O3 C23 1.4565(13) . ?
O1 C19 1.2208(15) . ?
N3 H3 0.8600 . ?
N3 C22 1.3443(14) . ?
N3 C10 1.4519(13) . ?
N1 C19 1.4187(15) . ?
N1 C8 1.4019(15) . ?
N1 C4 1.3965(15) . ?
N2 C19 1.3361(17) . ?
N2 C20 1.4579(19) . ?
N2 C21 1.4590(18) . ?
C10 H10 0.9800 . ?
C10 C11 1.5173(15) . ?
C10 C9 1.5542(16) . ?
C11 C12 1.4032(18) . ?
C11 C18 1.383(2) . ?
C9 H9 0.9800 . ?
C9 C8 1.4964(16) . ?
C9 C14 1.5073(17) . ?
C8 C7 1.3545(18) . ?
C23 C26 1.5095(18) . ?
C23 C24 1.5186(17) . ?
C23 C25 1.509(2) . ?
C12 C13 1.452(2) . ?
C12 C15 1.3966(19) . ?
C18 H18 0.9300 . ?
C18 C17 1.388(2) . ?
C4 C5 1.400(2) . ?
C4 C3 1.389(2) . ?
C7 H7 0.9300 . ?
C7 C5 1.426(2) . ?
C5 C6 1.400(2) . ?
C13 H13 0.9300 . ?
C13 C14 1.323(2) . ?
C14 H14 0.9300 . ?
C15 H15 0.9300 . ?
C15 C16 1.373(3) . ?
C26 H26A 0.9600 . ?
C26 H26B 0.9600 . ?
C26 H26C 0.9600 . ?
C24 H24A 0.9600 . ?
C24 H24B 0.9600 . ?
C24 H24C 0.9600 . ?
C3 H3A 0.9300 . ?
C3 C2 1.380(2) . ?
C20 H20A 0.9600 . ?
C20 H20B 0.9600 . ?
C20 H20C 0.9600 . ?
C25 H25A 0.9600 . ?
C25 H25B 0.9600 . ?
C25 H25C 0.9600 . ?
C16 H16 0.9300 . ?
C16 C17 1.373(3) . ?
C17 H17 0.9300 . ?
C6 H6 0.9300 . ?
C6 C1 1.375(3) . ?
C21 H21A 0.9600 . ?
C21 H21B 0.9600 . ?
C21 H21C 0.9600 . ?
C2 H2 0.9300 . ?
C2 C1 1.383(3) . ?
C1 H1 0.9300 . ?

loop_
_geom_hbond_atom_site_label_D
_geom_hbond_atom_site_label_H
_geom_hbond_atom_site_label_A
_geom_hbond_distance_DH
_geom_hbond_distance_HA
_geom_hbond_distance_DA
_geom_hbond_angle_DHA
_geom_hbond_site_symmetry_A
N3 H3 O1 0.86 2.05 2.8965(13) 168.0 6_565

loop_
_geom_torsion_atom_site_label_1
_geom_torsion_atom_site_label_2
_geom_torsion_atom_site_label_3
_geom_torsion_atom_site_label_4
_geom_torsion
_geom_torsion_site_symmetry_1
_geom_torsion_site_symmetry_2
_geom_torsion_site_symmetry_3
_geom_torsion_site_symmetry_4
_geom_torsion_publ_flag
N3 C10 C11 C12 -88.95(12) . . . . ?
N3 C10 C11 C18 87.25(13) . . . . ?
N3 C10 C9 C8 -52.83(12) . . . . ?
N3 C10 C9 C14 72.88(12) . . . . ?
N1 C8 C7 C5 -2.33(14) . . . . ?
N1 C4 C5 C7 0.69(14) . . . . ?
N1 C4 C5 C6 178.26(13) . . . . ?
N1 C4 C3 C2 -177.17(15) . . . . ?
C22 O3 C23 C26 66.79(15) . . . . ?
C22 O3 C23 C24 -176.97(11) . . . . ?
C22 O3 C23 C25 -58.47(16) . . . . ?
C22 N3 C10 C11 -147.12(11) . . . . ?
C22 N3 C10 C9 90.68(13) . . . . ?
C10 N3 C22 O2 4.77(19) . . . . ?
C10 N3 C22 O3 -175.95(10) . . . . ?
C10 C11 C12 C13 -2.65(16) . . . . ?
C10 C11 C12 C15 177.39(10) . . . . ?
C10 C11 C18 C17 -178.47(12) . . . . ?
C10 C9 C8 N1 -83.88(13) . . . . ?
C10 C9 C8 C7 91.27(15) . . . . ?
C10 C9 C14 C13 34.63(17) . . . . ?
C11 C10 C9 C8 -174.31(9) . . . . ?
C11 C10 C9 C14 -48.59(12) . . . . ?
C11 C12 C13 C14 -16.12(19) . . . . ?
C11 C12 C15 C16 0.7(2) . . . . ?
C11 C18 C17 C16 1.6(2) . . . . ?
C19 N1 C8 C9 -15.58(17) . . . . ?
C19 N1 C8 C7 168.40(11) . . . . ?
C19 N1 C4 C5 -167.98(11) . . . . ?
C19 N1 C4 C3 8.2(2) . . . . ?
C9 C10 C11 C12 34.73(13) . . . . ?
C9 C10 C11 C18 -149.07(11) . . . . ?
C9 C8 C7 C5 -178.03(11) . . . . ?
C8 N1 C19 O1 -40.72(17) . . . . ?
C8 N1 C19 N2 140.61(12) . . . . ?
C8 N1 C4 C5 -2.11(13) . . . . ?
C8 N1 C4 C3 174.05(14) . . . . ?
C8 C9 C14 C13 160.82(12) . . . . ?
C8 C7 C5 C4 1.02(15) . . . . ?
C8 C7 C5 C6 -176.02(16) . . . . ?
C23 O3 C22 O2 -4.53(19) . . . . ?
C23 O3 C22 N3 176.19(11) . . . . ?
C12 C11 C18 C17 -2.30(19) . . . . ?
C12 C13 C14 C9 -1.7(2) . . . . ?
C12 C15 C16 C17 -1.5(2) . . . . ?
C18 C11 C12 C13 -178.90(11) . . . . ?
C18 C11 C12 C15 1.15(17) . . . . ?
C4 N1 C19 O1 122.71(13) . . . . ?
C4 N1 C19 N2 -55.96(16) . . . . ?
C4 N1 C8 C9 178.80(10) . . . . ?
C4 N1 C8 C7 2.78(13) . . . . ?
C4 C5 C6 C1 -0.9(2) . . . . ?
C4 C3 C2 C1 0.5(3) . . . . ?
C7 C5 C6 C1 175.85(17) . . . . ?
C5 C4 C3 C2 -1.5(2) . . . . ?
C5 C6 C1 C2 0.0(3) . . . . ?
C13 C12 C15 C16 -179.21(14) . . . . ?
C14 C9 C8 N1 151.18(11) . . . . ?
C14 C9 C8 C7 -33.66(17) . . . . ?
C15 C12 C13 C14 163.83(13) . . . . ?
C15 C16 C17 C18 0.4(2) . . . . ?
C3 C4 C5 C7 -175.83(13) . . . . ?
C3 C4 C5 C6 1.7(2) . . . . ?
C3 C2 C1 C6 0.2(3) . . . . ?
C20 N2 C19 O1 157.22(14) . . . . ?
C20 N2 C19 N1 -24.18(18) . . . . ?
C21 N2 C19 O1 -10.8(2) . . . . ?
C21 N2 C19 N1 167.77(12) . . . . ?
